data_4106354
loop_
_publ_author_name
'Elizabeth Amir'
'Roey J. Amir'
'Luis M. Campos'
'Craig J. Hawker'

_publ_section_title
;
 Stimuli-Responsive Azulene-Based Conjugated Oligomers with
 Polyaniline-like Properties
;
_journal_name_full 'Journal of the American Chemical Society'
_journal_page_first 10046
_journal_page_last 10049
_journal_paper_doi 10.1021/ja203267g
_journal_volume 133
_journal_year 2011
_chemical_formula_sum 'C11 H8 Br2'
_chemical_formula_weight 299.99
_chemical_name_systematic
; 
 ? 
;
_space_group_IT_number 14
_symmetry_cell_setting monoclinic
_symmetry_space_group_name_Hall '-P 2yn'
_symmetry_space_group_name_H-M 'P 1 21/n 1'
_atom_sites_solution_hydrogens geom
_atom_sites_solution_primary direct
_atom_sites_solution_secondary difmap
_audit_creation_method SHELXL-97
_cell_angle_alpha 90.00
_cell_angle_beta 104.030(4)
_cell_angle_gamma 90.00
_cell_formula_units_Z 8
_cell_length_a 9.7574(7)
_cell_length_b 14.7261(10)
_cell_length_c 14.4347(10)
_cell_measurement_temperature 296(2)
_cell_volume 2012.2(2)
_computing_structure_refinement 'SHELXL-97 (Sheldrick, 1997)'
_computing_structure_solution 'SHELXS-97 (Sheldrick, 1990)'
_diffrn_ambient_temperature 296(2)
_diffrn_measured_fraction_theta_full 0.929
_diffrn_measured_fraction_theta_max 0.929
_diffrn_measurement_device_type 'CCD area detector'
_diffrn_measurement_method 'omega scan'
_diffrn_radiation_monochromator graphite
_diffrn_radiation_source 'fine-focus sealed tube'
_diffrn_radiation_type CuK\a
_diffrn_radiation_wavelength 1.54178
_diffrn_reflns_av_R_equivalents 0.0266
_diffrn_reflns_av_sigmaI/netI 0.0271
_diffrn_reflns_limit_h_max 10
_diffrn_reflns_limit_h_min -10
_diffrn_reflns_limit_k_max 16
_diffrn_reflns_limit_k_min -16
_diffrn_reflns_limit_l_max 13
_diffrn_reflns_limit_l_min -16
_diffrn_reflns_number 7581
_diffrn_reflns_theta_full 58.91
_diffrn_reflns_theta_max 58.91
_diffrn_reflns_theta_min 4.36
_exptl_absorpt_coefficient_mu 9.778
_exptl_absorpt_correction_T_max 0.752
_exptl_absorpt_correction_T_min 0.535
_exptl_absorpt_correction_type multi-scan
_exptl_absorpt_process_details sadabs
_exptl_crystal_colour blue
_exptl_crystal_density_diffrn 1.981
_exptl_crystal_description plate
_exptl_crystal_F_000 1152
_exptl_crystal_size_max 0.15
_exptl_crystal_size_mid 0.1
_exptl_crystal_size_min 0.05
_refine_diff_density_max 3.337
_refine_diff_density_min -0.438
_refine_diff_density_rms 0.236
_refine_ls_extinction_method none
_refine_ls_goodness_of_fit_ref 1.121
_refine_ls_hydrogen_treatment constr
_refine_ls_matrix_type full
_refine_ls_number_parameters 233
_refine_ls_number_reflns 2680
_refine_ls_number_restraints 2
_refine_ls_restrained_S_all 1.132
_refine_ls_R_factor_all 0.0739
_refine_ls_R_factor_gt 0.0697
_refine_ls_shift/su_max 0.018
_refine_ls_shift/su_mean 0.002
_refine_ls_structure_factor_coef Fsqd
_refine_ls_weighting_details 'calc w=1/[\s^2^(Fo^2^)+(0.1200P)^2^+3.9010P] where P=(Fo^2^+2Fc^2^)/3'
_refine_ls_weighting_scheme calc
_refine_ls_wR_factor_gt 0.1758
_refine_ls_wR_factor_ref 0.1811
_reflns_number_gt 2403
_reflns_number_total 2680
_reflns_threshold_expression >2sigma(I)
_cod_data_source_file ja203267g_si_003.cif
_cod_data_source_block e120110
_cod_database_code 4106354

loop_
_symmetry_equiv_pos_as_xyz
'x, y, z'
'-x+1/2, y+1/2, -z+1/2'
'-x, -y, -z'
'x-1/2, -y-1/2, z-1/2'

loop_
_atom_site_label
_atom_site_type_symbol
_atom_site_fract_x
_atom_site_fract_y
_atom_site_fract_z
_atom_site_U_iso_or_equiv
_atom_site_adp_type
_atom_site_occupancy
_atom_site_symmetry_multiplicity
_atom_site_calc_flag
_atom_site_refinement_flags
Br1 Br 1.03550(9) 0.85786(7) -0.14407(6) 0.0675(4) Uani 1 1 d .
Br2 Br 0.72543(10) 0.57106(6) 0.11901(7) 0.0719(4) Uani 1 1 d .
Br3 Br 0.56062(10) 0.34327(7) 0.10276(6) 0.0729(4) Uani 1 1 d .
Br4 Br 0.24199(11) 0.08719(6) 0.38836(7) 0.0724(4) Uani 1 1 d .
C1 C 0.9405(7) 0.7990(5) -0.0571(5) 0.0462(16) Uani 1 1 d .
C2 C 0.9347(7) 0.7045(5) -0.0596(5) 0.0461(16) Uani 1 1 d .
C3 C 0.8705(7) 0.6500(5) -0.0029(5) 0.0468(16) Uani 1 1 d .
H3 H 0.8803 0.5878 -0.0109 0.056 Uiso 1 1 calc R
C4 C 0.7955(7) 0.6730(5) 0.0625(5) 0.0455(16) Uani 1 1 d .
C5 C 0.7598(7) 0.7572(5) 0.0937(5) 0.0419(15) Uani 1 1 d .
C6 C 0.6808(8) 0.7782(6) 0.1605(5) 0.0547(18) Uani 1 1 d .
H6 H 0.6384 0.7363 0.1929 0.066 Uiso 1 1 calc R
C7 C 0.6769(9) 0.8727(6) 0.1702(6) 0.063(2) Uani 1 1 d .
H7 H 0.6313 0.9023 0.2112 0.075 Uiso 1 1 calc R
C8 C 0.7468(7) 0.9162(4) 0.1131(5) 0.0466(17) Uani 1 1 d .
H8 H 0.7557 0.9786 0.1073 0.056 Uiso 1 1 calc R
C9 C 0.8069(7) 0.8448(4) 0.0611(5) 0.0426(15) Uani 1 1 d .
C10 C 0.8849(7) 0.8604(4) -0.0035(5) 0.0452(16) Uani 1 1 d .
H10 H 0.9037 0.9212 -0.0130 0.054 Uiso 1 1 calc R
C11 C 1.0113(8) 0.6524(6) -0.1309(5) 0.059(2) Uani 1 1 d .
H11A H 1.1087 0.6705 -0.1177 0.088 Uiso 1 1 calc R
H11B H 0.9654 0.6676 -0.1956 0.088 Uiso 1 1 calc R
H11C H 1.0056 0.5881 -0.1218 0.088 Uiso 1 1 calc R
C12 C 0.4620(7) 0.2947(5) 0.1930(5) 0.0461(16) Uani 1 1 d .
C13 C 0.4560(7) 0.2002(5) 0.1984(5) 0.0454(15) Uani 1 1 d .
C14 C 0.3914(7) 0.1512(4) 0.2586(5) 0.0488(17) Uani 1 1 d .
H14 H 0.4019 0.0885 0.2561 0.059 Uiso 1 1 calc R
C15 C 0.3141(7) 0.1807(5) 0.3215(5) 0.0516(18) Uani 1 1 d .
C16 C 0.2797(7) 0.2687(5) 0.3458(5) 0.0429(15) Uani 1 1 d .
C17 C 0.1997(8) 0.2968(6) 0.4098(5) 0.061(2) Uani 1 1 d .
C20 C 0.3302(7) 0.3523(5) 0.3060(5) 0.0471(16) Uani 1 1 d .
C21 C 0.4080(7) 0.3598(5) 0.2416(5) 0.0489(17) Uani 1 1 d .
H21 H 0.4287 0.4191 0.2276 0.059 Uiso 1 1 calc R
C22 C 0.5388(9) 0.1461(6) 0.1250(7) 0.075(3) Uani 1 1 d .
H22A H 0.6331 0.1693 0.1343 0.113 Uiso 1 1 calc R
H22B H 0.4881 0.1558 0.0599 0.113 Uiso 1 1 calc R
H22C H 0.5424 0.0822 0.1387 0.113 Uiso 1 1 calc R
C18A C 0.2070(10) 0.4020(7) 0.4021(7) 0.0365(18) Uiso 0.70 1 d PD
C18B C 0.180(2) 0.3796(15) 0.4233(15) 0.0365(18) Uiso 0.30 1 d PD
C19A C 0.2785(9) 0.4275(6) 0.3474(6) 0.0291(17) Uiso 0.70 1 d PD
C19B C 0.246(2) 0.4226(13) 0.3711(15) 0.0291(17) Uiso 0.30 1 d PD

loop_
_atom_site_aniso_label
_atom_site_aniso_U_11
_atom_site_aniso_U_22
_atom_site_aniso_U_33
_atom_site_aniso_U_23
_atom_site_aniso_U_13
_atom_site_aniso_U_12
Br1 0.0638(6) 0.0857(7) 0.0600(6) 0.0080(4) 0.0287(4) -0.0086(4)
Br2 0.0817(7) 0.0518(5) 0.0851(7) 0.0141(4) 0.0263(5) -0.0106(4)
Br3 0.0695(7) 0.0955(8) 0.0589(6) 0.0067(5) 0.0253(5) -0.0170(5)
Br4 0.0895(7) 0.0571(6) 0.0705(6) 0.0142(4) 0.0197(5) -0.0169(4)
C1 0.037(4) 0.062(4) 0.038(3) 0.008(3) 0.006(3) -0.002(3)
C2 0.038(4) 0.057(4) 0.040(3) -0.008(3) 0.004(3) 0.002(3)
C3 0.048(4) 0.044(4) 0.047(4) -0.008(3) 0.008(3) -0.001(3)
C4 0.037(4) 0.048(4) 0.047(4) 0.002(3) 0.002(3) -0.006(3)
C5 0.037(4) 0.055(4) 0.032(3) 0.004(3) 0.006(2) -0.004(3)
C6 0.054(4) 0.063(5) 0.053(4) 0.008(4) 0.023(3) 0.000(3)
C7 0.061(5) 0.074(5) 0.056(5) -0.006(4) 0.022(4) 0.012(4)
C8 0.055(4) 0.031(3) 0.047(4) 0.005(3) 0.000(3) -0.006(3)
C9 0.037(4) 0.047(4) 0.040(3) 0.001(3) 0.002(3) -0.002(3)
C10 0.043(4) 0.042(4) 0.050(4) 0.003(3) 0.011(3) -0.004(3)
C11 0.059(5) 0.075(6) 0.041(4) 0.001(3) 0.008(4) -0.004(3)
C12 0.037(3) 0.056(4) 0.042(3) 0.009(3) 0.004(3) -0.009(3)
C13 0.039(4) 0.055(4) 0.039(3) -0.008(3) 0.004(3) 0.001(3)
C14 0.049(4) 0.040(3) 0.054(4) -0.001(3) 0.005(3) 0.000(3)
C15 0.043(4) 0.059(4) 0.046(4) 0.017(4) -0.003(3) -0.014(3)
C16 0.038(4) 0.054(4) 0.036(3) -0.003(3) 0.009(3) 0.001(3)
C17 0.056(5) 0.079(6) 0.047(4) -0.008(4) 0.013(3) -0.005(4)
C20 0.042(4) 0.053(4) 0.041(4) 0.000(3) -0.001(3) 0.000(3)
C21 0.048(4) 0.042(4) 0.052(4) 0.003(3) 0.003(3) -0.004(3)
C22 0.055(5) 0.059(5) 0.089(6) -0.030(4) -0.028(4) 0.030(4)

loop_
_atom_type_symbol
_atom_type_description
_atom_type_scat_dispersion_real
_atom_type_scat_dispersion_imag
_atom_type_scat_source
C C 0.0181 0.0091 'International Tables Vol C Tables 4.2.6.8 and 6.1.1.4'
H H 0.0000 0.0000 'International Tables Vol C Tables 4.2.6.8 and 6.1.1.4'
Br Br -0.6763 1.2805 'International Tables Vol C Tables 4.2.6.8 and 6.1.1.4'

loop_
_geom_angle_atom_site_label_1
_geom_angle_atom_site_label_2
_geom_angle_atom_site_label_3
_geom_angle
C10 C1 C2 130.5(6)
C10 C1 Br1 112.5(5)
C2 C1 Br1 116.9(5)
C1 C2 C3 125.4(6)
C1 C2 C11 118.2(6)
C3 C2 C11 116.4(6)
C4 C3 C2 130.6(6)
C4 C3 H3 114.7
C2 C3 H3 114.7
C3 C4 C5 131.4(7)
C3 C4 Br2 113.9(5)
C5 C4 Br2 114.7(5)
C4 C5 C6 129.7(7)
C4 C5 C9 123.4(6)
C6 C5 C9 106.9(6)
C7 C6 C5 108.6(7)
C7 C6 H6 125.7
C5 C6 H6 125.7
C8 C7 C6 112.3(7)
C8 C7 H7 123.8
C6 C7 H7 123.8
C7 C8 C9 106.9(6)
C7 C8 H8 126.5
C9 C8 H8 126.5
C10 C9 C5 129.3(6)
C10 C9 C8 125.4(6)
C5 C9 C8 105.3(6)
C9 C10 C1 129.3(6)
C9 C10 H10 115.4
C1 C10 H10 115.4
C2 C11 H11A 109.5
C2 C11 H11B 109.5
H11A C11 H11B 109.5
C2 C11 H11C 109.5
H11A C11 H11C 109.5
H11B C11 H11C 109.5
C21 C12 C13 130.1(6)
C21 C12 Br3 113.8(5)
C13 C12 Br3 116.2(5)
C12 C13 C14 125.7(6)
C12 C13 C22 113.8(6)
C14 C13 C22 120.5(6)
C15 C14 C13 130.3(6)
C15 C14 H14 114.8
C13 C14 H14 114.8
C14 C15 C16 131.0(7)
C14 C15 Br4 115.5(6)
C16 C15 Br4 113.5(6)
C15 C16 C17 129.7(7)
C15 C16 C20 122.9(6)
C17 C16 C20 107.4(6)
C18B C17 C16 120.9(11)
C18B C17 C18A 19.2(8)
C16 C17 C18A 101.7(7)
C21 C20 C19A 123.5(7)
C21 C20 C16 129.2(7)
C19A C20 C16 107.4(6)
C21 C20 C19B 138.5(9)
C19A C20 C19B 15.1(6)
C16 C20 C19B 92.3(8)
C20 C21 C12 130.7(7)
C20 C21 H21 114.7
C12 C21 H21 114.6
C13 C22 H22A 109.5
C13 C22 H22B 109.5
H22A C22 H22B 109.5
C13 C22 H22C 109.5
H22A C22 H22C 109.5
H22B C22 H22C 109.5
C19A C18A C17 113.1(8)
C19B C18B C17 106.0(16)
C18A C19A C20 110.4(8)
C18B C19B C20 113.4(15)

loop_
_geom_bond_atom_site_label_1
_geom_bond_atom_site_label_2
_geom_bond_distance
Br1 C1 1.937(7)
Br2 C4 1.913(7)
Br3 C12 1.934(7)
Br4 C15 1.912(7)
C1 C10 1.384(10)
C1 C2 1.392(10)
C2 C3 1.399(10)
C2 C11 1.605(10)
C3 C4 1.370(10)
C3 H3 0.9300
C4 C5 1.392(10)
C5 C6 1.408(10)
C5 C9 1.483(9)
C6 C7 1.400(12)
C6 H6 0.9300
C7 C8 1.351(11)
C7 H7 0.9300
C8 C9 1.492(10)
C8 H8 0.9300
C9 C10 1.359(10)
C10 H10 0.9300
C11 H11A 0.9600
C11 H11B 0.9600
C11 H11C 0.9600
C12 C21 1.366(10)
C12 C13 1.396(10)
C13 C14 1.392(10)
C13 C22 1.682(11)
C14 C15 1.384(11)
C14 H14 0.9300
C15 C16 1.404(10)
C16 C17 1.408(11)
C16 C20 1.492(10)
C17 C18B 1.26(2)
C17 C18A 1.556(13)
C20 C21 1.340(11)
C20 C19A 1.409(11)
C20 C19B 1.73(2)
C21 H21 0.9300
C22 H22A 0.9600
C22 H22B 0.9600
C22 H22C 0.9600
C18A C19A 1.232(8)
C18B C19B 1.271(10)

loop_
_geom_torsion_atom_site_label_1
_geom_torsion_atom_site_label_2
_geom_torsion_atom_site_label_3
_geom_torsion_atom_site_label_4
_geom_torsion
C10 C1 C2 C3 -1.9(11)
Br1 C1 C2 C3 -179.7(5)
C10 C1 C2 C11 180.0(7)
Br1 C1 C2 C11 2.2(8)
C1 C2 C3 C4 3.3(12)
C11 C2 C3 C4 -178.5(7)
C2 C3 C4 C5 -0.3(13)
C2 C3 C4 Br2 178.5(6)
C3 C4 C5 C6 179.2(8)
Br2 C4 C5 C6 0.3(10)
C3 C4 C5 C9 -3.0(12)
Br2 C4 C5 C9 178.1(5)
C4 C5 C6 C7 178.3(7)
C9 C5 C6 C7 0.2(8)
C5 C6 C7 C8 0.8(9)
C6 C7 C8 C9 -1.3(9)
C4 C5 C9 C10 2.3(11)
C6 C5 C9 C10 -179.5(7)
C4 C5 C9 C8 -179.2(6)
C6 C5 C9 C8 -0.9(7)
C7 C8 C9 C10 180.0(7)
C7 C8 C9 C5 1.4(8)
C5 C9 C10 C1 0.7(12)
C8 C9 C10 C1 -177.6(7)
C2 C1 C10 C9 -1.0(12)
Br1 C1 C10 C9 176.9(6)
C21 C12 C13 C14 -0.7(11)
Br3 C12 C13 C14 179.6(5)
C21 C12 C13 C22 -179.7(7)
Br3 C12 C13 C22 0.6(7)
C12 C13 C14 C15 3.7(12)
C22 C13 C14 C15 -177.4(7)
C13 C14 C15 C16 -1.7(13)
C13 C14 C15 Br4 178.9(6)
C14 C15 C16 C17 179.5(8)
Br4 C15 C16 C17 -1.1(10)
C14 C15 C16 C20 -2.3(12)
Br4 C15 C16 C20 177.1(5)
C15 C16 C17 C18B 179.5(13)
C20 C16 C17 C18B 1.1(15)
C15 C16 C17 C18A 179.2(7)
C20 C16 C17 C18A 0.8(8)
C15 C16 C20 C21 2.5(11)
C17 C16 C20 C21 -178.9(7)
C15 C16 C20 C19A -178.7(6)
C17 C16 C20 C19A -0.1(8)
C15 C16 C20 C19B -179.2(9)
C17 C16 C20 C19B -0.7(9)
C19A C20 C21 C12 -177.7(7)
C16 C20 C21 C12 0.9(13)
C19B C20 C21 C12 -176.4(12)
C13 C12 C21 C20 -2.4(13)
Br3 C12 C21 C20 177.3(6)
C18B C17 C18A C19A 179(4)
C16 C17 C18A C19A -1.4(10)
C16 C17 C18B C19B -1(2)
C18A C17 C18B C19B 0(3)
C17 C18A C19A C20 1.4(11)
C21 C20 C19A C18A 178.1(8)
C16 C20 C19A C18A -0.8(10)
C19B C20 C19A C18A 1(3)
C17 C18B C19B C20 0(2)
C21 C20 C19B C18B 178.3(14)
C19A C20 C19B C18B -178(5)
C16 C20 C19B C18B 0.3(17)
